data_7200802
loop_
_publ_author_name
'Hosseinzadeh, R.'
'Lasemi, Z.'
'Seichter, W.'
'Weber, E.'

_publ_section_title
;
 Competitive interactions in crystalline 9-pyridyl-9-fluorenols:
 crossover from O--H&#x22EF;O to O--H&#x22EF;N hydrogen bonding to
 construct intra- and intermolecular, helical and linear contact modes
;
_journal_issue 7
_journal_name_full CrystEngComm
_journal_page_first 1331
_journal_paper_doi 10.1039/b822101d
_journal_volume 11
_journal_year 2009
_chemical_formula_moiety 'C18 H13 N O'
_chemical_formula_sum 'C18 H13 N O'
_chemical_formula_weight 259.29
_chemical_name_systematic
;
?
;
_space_group_IT_number 14
_symmetry_cell_setting monoclinic
_symmetry_space_group_name_Hall '-P 2ybc'
_symmetry_space_group_name_H-M 'P 1 21/c 1'
_atom_sites_solution_hydrogens geom
_atom_sites_solution_primary direct
_atom_sites_solution_secondary difmap
_audit_creation_method SHELXL-97
_cell_angle_alpha 90.00
_cell_angle_beta 96.9350(10)
_cell_angle_gamma 90.00
_cell_formula_units_Z 4
_cell_length_a 12.7369(2)
_cell_length_b 7.93760(10)
_cell_length_c 13.0497(2)
_cell_measurement_reflns_used 6165
_cell_measurement_temperature 298(2)
_cell_measurement_theta_max 30.92
_cell_measurement_theta_min 3.01
_cell_volume 1309.68(3)
_computing_cell_refinement 'SAINT-NT (Sheldrick, 2008)'
_computing_data_collection 'Kappa APEX 2 (Bruker AXS, 2004)'
_computing_data_reduction SAINT
_computing_molecular_graphics 'ORTEP-3 (Farrugia)'
_computing_publication_material SHELXTL
_computing_structure_refinement 'SHELXL-97 (Sheldrick, 1997)'
_computing_structure_solution 'SHELXS-97 (Sheldrick, 1990)'
_diffrn_ambient_temperature 298(2)
_diffrn_measured_fraction_theta_full 1.000
_diffrn_measured_fraction_theta_max 1.000
_diffrn_measurement_device_type 'CCD area detector'
_diffrn_measurement_method 'phi and omega scans'
_diffrn_radiation_monochromator graphite
_diffrn_radiation_source 'fine-focus sealed tube'
_diffrn_radiation_type MoK\a
_diffrn_radiation_wavelength 0.71073
_diffrn_reflns_av_R_equivalents 0.0495
_diffrn_reflns_av_sigmaI/netI 0.0339
_diffrn_reflns_limit_h_max 17
_diffrn_reflns_limit_h_min -17
_diffrn_reflns_limit_k_max 10
_diffrn_reflns_limit_k_min -10
_diffrn_reflns_limit_l_max 17
_diffrn_reflns_limit_l_min -17
_diffrn_reflns_number 21936
_diffrn_reflns_theta_full 28.95
_diffrn_reflns_theta_max 28.95
_diffrn_reflns_theta_min 1.61
_diffrn_standards_decay_% <1%
_exptl_absorpt_coefficient_mu 0.082
_exptl_absorpt_correction_T_max 0.9919
_exptl_absorpt_correction_T_min 0.9381
_exptl_absorpt_correction_type multi-scan
_exptl_absorpt_process_details 'SADABS (Sheldrick, 2004)'
_exptl_crystal_colour colourless
_exptl_crystal_density_diffrn 1.315
_exptl_crystal_density_method 'not measured'
_exptl_crystal_description plate
_exptl_crystal_F_000 544
_exptl_crystal_size_max 0.40
_exptl_crystal_size_mid 0.30
_exptl_crystal_size_min 0.10
_refine_diff_density_max 0.193
_refine_diff_density_min -0.249
_refine_diff_density_rms 0.056
_refine_ls_extinction_method none
_refine_ls_goodness_of_fit_ref 1.000
_refine_ls_hydrogen_treatment constr
_refine_ls_matrix_type full
_refine_ls_number_parameters 182
_refine_ls_number_reflns 3461
_refine_ls_number_restraints 0
_refine_ls_restrained_S_all 1.000
_refine_ls_R_factor_all 0.0600
_refine_ls_R_factor_gt 0.0404
_refine_ls_shift/su_max 0.000
_refine_ls_shift/su_mean 0.000
_refine_ls_structure_factor_coef Fsqd
_refine_ls_weighting_details 'calc w=1/[\s^2^(Fo^2^)+(0.0756P)^2^+0.0000P] where P=(Fo^2^+2Fc^2^)/3'
_refine_ls_weighting_scheme calc
_refine_ls_wR_factor_gt 0.1056
_refine_ls_wR_factor_ref 0.1223
_reflns_number_gt 2509
_reflns_number_total 3461
_reflns_threshold_expression >2sigma(I)
_cod_data_source_file b822101d.txt
_cod_data_source_block hoss_25_0m
_cod_depositor_comments
;
The following automatic conversions were performed:
'_exptl_absorpt_correction_type' value 'multi scan' changed to
'multi-scan' according to
'/home/saulius/struct/CIF-dictionaries/cif_core.dic' dictionary named
'cif_core.dic' version 2.4.1 from 2010-06-29.

Automatic conversion script
Id: cif_fix_enum 1527 2010-12-29 10:47:43Z saulius 
;
_cod_original_sg_symbol_H-M 'P 21/c'
_cod_database_code 7200802

loop_
_symmetry_equiv_pos_as_xyz
'x, y, z'
'-x, y+1/2, -z+1/2'
'-x, -y, -z'
'x, -y-1/2, z-1/2'

loop_
_atom_site_label
_atom_site_type_symbol
_atom_site_fract_x
_atom_site_fract_y
_atom_site_fract_z
_atom_site_U_iso_or_equiv
_atom_site_adp_type
_atom_site_occupancy
_atom_site_symmetry_multiplicity
_atom_site_calc_flag
_atom_site_refinement_flags
_atom_site_disorder_assembly
_atom_site_disorder_group
O1 O 0.40016(6) -0.01993(10) 0.32226(7) 0.0381(2) Uani 1 1 d . . .
H1 H 0.4142 0.0066 0.2647 0.057 Uiso 1 1 calc R . .
N1 N 0.48548(9) 0.48267(12) 0.34626(8) 0.0409(3) Uani 1 1 d . . .
C1 C 0.21818(9) 0.07664(14) 0.27479(9) 0.0324(3) Uani 1 1 d . . .
C2 C 0.20230(10) 0.12871(16) 0.17318(10) 0.0426(3) Uani 1 1 d . . .
H2 H 0.2570 0.1775 0.1423 0.051 Uiso 1 1 calc R . .
C3 C 0.10346(11) 0.10689(19) 0.11824(11) 0.0508(4) Uani 1 1 d . . .
H3 H 0.0918 0.1403 0.0495 0.061 Uiso 1 1 calc R . .
C4 C 0.02179(11) 0.03618(19) 0.16413(12) 0.0518(4) Uani 1 1 d . . .
H4 H -0.0444 0.0239 0.1261 0.062 Uiso 1 1 calc R . .
C5 C 0.03693(10) -0.01658(17) 0.26565(11) 0.0456(3) Uani 1 1 d . . .
H5 H -0.0181 -0.0653 0.2961 0.055 Uiso 1 1 calc R . .
C6 C 0.13578(9) 0.00450(14) 0.32125(10) 0.0346(3) Uani 1 1 d . . .
C7 C 0.17566(9) -0.03724(14) 0.42904(9) 0.0338(3) Uani 1 1 d . . .
C8 C 0.12742(10) -0.11330(16) 0.50671(10) 0.0435(3) Uani 1 1 d . . .
H8 H 0.0568 -0.1456 0.4950 0.052 Uiso 1 1 calc R . .
C9 C 0.18542(11) -0.14057(17) 0.60164(10) 0.0469(3) Uani 1 1 d . . .
H9 H 0.1537 -0.1923 0.6540 0.056 Uiso 1 1 calc R . .
C10 C 0.29020(11) -0.09155(17) 0.61955(10) 0.0449(3) Uani 1 1 d . . .
H10 H 0.3282 -0.1102 0.6840 0.054 Uiso 1 1 calc R . .
C11 C 0.33933(10) -0.01475(15) 0.54247(10) 0.0379(3) Uani 1 1 d . . .
H11 H 0.4098 0.0184 0.5547 0.046 Uiso 1 1 calc R . .
C12 C 0.28174(9) 0.01131(13) 0.44756(9) 0.0310(3) Uani 1 1 d . . .
C13 C 0.31889(8) 0.08639(13) 0.35074(9) 0.0296(2) Uani 1 1 d . . .
C14 C 0.35677(8) 0.26798(13) 0.36661(8) 0.0293(2) Uani 1 1 d . . .
C15 C 0.29771(10) 0.38527(15) 0.41339(10) 0.0414(3) Uani 1 1 d . . .
H15 H 0.2337 0.3541 0.4353 0.050 Uiso 1 1 calc R . .
C16 C 0.33363(12) 0.54750(16) 0.42742(11) 0.0475(3) Uani 1 1 d . . .
H16 H 0.2949 0.6268 0.4596 0.057 Uiso 1 1 calc R . .
C17 C 0.42797(10) 0.59092(15) 0.39309(10) 0.0418(3) Uani 1 1 d . . .
H17 H 0.4524 0.7008 0.4032 0.050 Uiso 1 1 calc R . .
C18 C 0.44955(9) 0.32389(15) 0.33450(9) 0.0353(3) Uani 1 1 d . . .
H18 H 0.4900 0.2469 0.3026 0.042 Uiso 1 1 calc R . .

loop_
_atom_site_aniso_label
_atom_site_aniso_U_11
_atom_site_aniso_U_22
_atom_site_aniso_U_33
_atom_site_aniso_U_23
_atom_site_aniso_U_13
_atom_site_aniso_U_12
O1 0.0410(5) 0.0296(4) 0.0463(5) 0.0017(4) 0.0165(4) 0.0079(3)
N1 0.0462(6) 0.0336(5) 0.0439(6) 0.0029(4) 0.0099(5) -0.0090(4)
C1 0.0355(6) 0.0287(5) 0.0338(6) -0.0032(5) 0.0077(5) 0.0008(4)
C2 0.0464(7) 0.0450(7) 0.0373(7) 0.0011(6) 0.0089(5) 0.0015(5)
C3 0.0565(8) 0.0596(9) 0.0348(7) -0.0009(6) -0.0008(6) 0.0090(7)
C4 0.0408(7) 0.0625(9) 0.0493(8) -0.0081(7) -0.0063(6) 0.0033(6)
C5 0.0354(6) 0.0498(8) 0.0514(8) -0.0016(6) 0.0046(6) -0.0027(5)
C6 0.0335(6) 0.0327(6) 0.0381(7) -0.0025(5) 0.0062(5) 0.0002(4)
C7 0.0339(6) 0.0301(6) 0.0385(7) -0.0002(5) 0.0092(5) -0.0005(4)
C8 0.0377(6) 0.0460(7) 0.0490(8) 0.0043(6) 0.0144(5) -0.0067(5)
C9 0.0557(8) 0.0470(7) 0.0417(7) 0.0086(6) 0.0211(6) -0.0010(6)
C10 0.0537(8) 0.0470(7) 0.0342(7) 0.0036(6) 0.0067(5) 0.0033(6)
C11 0.0378(6) 0.0369(6) 0.0390(7) -0.0006(5) 0.0041(5) -0.0011(5)
C12 0.0328(6) 0.0253(5) 0.0361(6) 0.0000(5) 0.0089(4) -0.0005(4)
C13 0.0299(5) 0.0265(5) 0.0337(6) -0.0007(5) 0.0094(4) 0.0012(4)
C14 0.0315(5) 0.0275(5) 0.0294(5) 0.0016(4) 0.0058(4) 0.0013(4)
C15 0.0411(6) 0.0363(7) 0.0499(7) -0.0028(6) 0.0186(6) 0.0018(5)
C16 0.0640(9) 0.0314(6) 0.0500(8) -0.0065(6) 0.0184(7) 0.0065(6)
C17 0.0603(8) 0.0279(6) 0.0367(7) 0.0000(5) 0.0033(6) -0.0053(5)
C18 0.0355(6) 0.0306(6) 0.0416(7) 0.0003(5) 0.0125(5) -0.0004(4)

loop_
_atom_type_symbol
_atom_type_description
_atom_type_scat_dispersion_real
_atom_type_scat_dispersion_imag
_atom_type_scat_source
C C 0.0033 0.0016 'International Tables Vol C Tables 4.2.6.8 and 6.1.1.4'
H H 0.0000 0.0000 'International Tables Vol C Tables 4.2.6.8 and 6.1.1.4'
N N 0.0061 0.0033 'International Tables Vol C Tables 4.2.6.8 and 6.1.1.4'
O O 0.0106 0.0060 'International Tables Vol C Tables 4.2.6.8 and 6.1.1.4'

loop_
_geom_angle_atom_site_label_1
_geom_angle_atom_site_label_2
_geom_angle_atom_site_label_3
_geom_angle
_geom_angle_site_symmetry_1
_geom_angle_site_symmetry_3
_geom_angle_publ_flag
C13 O1 H1 109.5 . . ?
C17 N1 C18 117.47(11) . . ?
C2 C1 C6 120.61(11) . . ?
C2 C1 C13 128.55(10) . . ?
C6 C1 C13 110.84(10) . . ?
C1 C2 C3 118.64(12) . . ?
C1 C2 H2 120.7 . . ?
C3 C2 H2 120.7 . . ?
C4 C3 C2 120.84(13) . . ?
C4 C3 H3 119.6 . . ?
C2 C3 H3 119.6 . . ?
C5 C4 C3 120.95(12) . . ?
C5 C4 H4 119.5 . . ?
C3 C4 H4 119.5 . . ?
C4 C5 C6 118.60(13) . . ?
C4 C5 H5 120.7 . . ?
C6 C5 H5 120.7 . . ?
C5 C6 C1 120.35(12) . . ?
C5 C6 C7 131.24(12) . . ?
C1 C6 C7 108.42(10) . . ?
C8 C7 C12 119.90(11) . . ?
C8 C7 C6 131.58(11) . . ?
C12 C7 C6 108.51(10) . . ?
C9 C8 C7 119.22(12) . . ?
C9 C8 H8 120.4 . . ?
C7 C8 H8 120.4 . . ?
C8 C9 C10 120.57(12) . . ?
C8 C9 H9 119.7 . . ?
C10 C9 H9 119.7 . . ?
C9 C10 C11 120.76(12) . . ?
C9 C10 H10 119.6 . . ?
C11 C10 H10 119.6 . . ?
C12 C11 C10 118.69(11) . . ?
C12 C11 H11 120.7 . . ?
C10 C11 H11 120.7 . . ?
C11 C12 C7 120.86(11) . . ?
C11 C12 C13 128.31(10) . . ?
C7 C12 C13 110.80(10) . . ?
O1 C13 C12 107.10(8) . . ?
O1 C13 C1 112.48(9) . . ?
C12 C13 C1 101.42(8) . . ?
O1 C13 C14 111.62(8) . . ?
C12 C13 C14 112.45(9) . . ?
C1 C13 C14 111.30(9) . . ?
C18 C14 C15 116.76(10) . . ?
C18 C14 C13 122.21(10) . . ?
C15 C14 C13 121.02(9) . . ?
C16 C15 C14 120.00(11) . . ?
C16 C15 H15 120.0 . . ?
C14 C15 H15 120.0 . . ?
C15 C16 C17 118.82(12) . . ?
C15 C16 H16 120.6 . . ?
C17 C16 H16 120.6 . . ?
N1 C17 C16 122.74(11) . . ?
N1 C17 H17 118.6 . . ?
C16 C17 H17 118.6 . . ?
N1 C18 C14 124.19(11) . . ?
N1 C18 H18 117.9 . . ?
C14 C18 H18 117.9 . . ?

loop_
_geom_bond_atom_site_label_1
_geom_bond_atom_site_label_2
_geom_bond_distance
_geom_bond_site_symmetry_2
_geom_bond_publ_flag
O1 C13 1.4195(13) . ?
O1 H1 0.8200 . ?
N1 C17 1.3253(17) . ?
N1 C18 1.3433(15) . ?
C1 C2 1.3803(17) . ?
C1 C6 1.3966(16) . ?
C1 C13 1.5254(16) . ?
C2 C3 1.3823(19) . ?
C2 H2 0.9300 . ?
C3 C4 1.381(2) . ?
C3 H3 0.9300 . ?
C4 C5 1.381(2) . ?
C4 H4 0.9300 . ?
C5 C6 1.3854(18) . ?
C5 H5 0.9300 . ?
C6 C7 1.4744(17) . ?
C7 C8 1.3856(17) . ?
C7 C12 1.3977(16) . ?
C8 C9 1.3807(18) . ?
C8 H8 0.9300 . ?
C9 C10 1.3826(19) . ?
C9 H9 0.9300 . ?
C10 C11 1.3882(18) . ?
C10 H10 0.9300 . ?
C11 C12 1.3768(17) . ?
C11 H11 0.9300 . ?
C12 C13 1.5230(16) . ?
C13 C14 1.5261(15) . ?
C14 C18 1.3742(15) . ?
C14 C15 1.3843(15) . ?
C15 C16 1.3714(18) . ?
C15 H15 0.9300 . ?
C16 C17 1.3760(19) . ?
C16 H16 0.9300 . ?
C17 H17 0.9300 . ?
C18 H18 0.9300 . ?

loop_
_geom_torsion_atom_site_label_1
_geom_torsion_atom_site_label_2
_geom_torsion_atom_site_label_3
_geom_torsion_atom_site_label_4
_geom_torsion
_geom_torsion_site_symmetry_1
_geom_torsion_site_symmetry_2
_geom_torsion_site_symmetry_3
_geom_torsion_site_symmetry_4
_geom_torsion_publ_flag
C6 C1 C2 C3 -0.45(18) . . . . ?
C13 C1 C2 C3 179.82(11) . . . . ?
C1 C2 C3 C4 0.7(2) . . . . ?
C2 C3 C4 C5 -0.8(2) . . . . ?
C3 C4 C5 C6 0.7(2) . . . . ?
C4 C5 C6 C1 -0.44(19) . . . . ?
C4 C5 C6 C7 179.58(12) . . . . ?
C2 C1 C6 C5 0.33(17) . . . . ?
C13 C1 C6 C5 -179.89(10) . . . . ?
C2 C1 C6 C7 -179.68(11) . . . . ?
C13 C1 C6 C7 0.09(13) . . . . ?
C5 C6 C7 C8 1.6(2) . . . . ?
C1 C6 C7 C8 -178.36(12) . . . . ?
C5 C6 C7 C12 -179.47(12) . . . . ?
C1 C6 C7 C12 0.55(13) . . . . ?
C12 C7 C8 C9 -0.21(18) . . . . ?
C6 C7 C8 C9 178.59(12) . . . . ?
C7 C8 C9 C10 0.5(2) . . . . ?
C8 C9 C10 C11 -0.3(2) . . . . ?
C9 C10 C11 C12 -0.19(19) . . . . ?
C10 C11 C12 C7 0.47(18) . . . . ?
C10 C11 C12 C13 -177.57(11) . . . . ?
C8 C7 C12 C11 -0.28(18) . . . . ?
C6 C7 C12 C11 -179.33(10) . . . . ?
C8 C7 C12 C13 178.08(10) . . . . ?
C6 C7 C12 C13 -0.97(13) . . . . ?
C11 C12 C13 O1 61.12(14) . . . . ?
C7 C12 C13 O1 -117.08(10) . . . . ?
C11 C12 C13 C1 179.17(11) . . . . ?
C7 C12 C13 C1 0.97(11) . . . . ?
C11 C12 C13 C14 -61.85(15) . . . . ?
C7 C12 C13 C14 119.95(10) . . . . ?
C2 C1 C13 O1 -66.78(15) . . . . ?
C6 C1 C13 O1 113.47(10) . . . . ?
C2 C1 C13 C12 179.13(11) . . . . ?
C6 C1 C13 C12 -0.63(11) . . . . ?
C2 C1 C13 C14 59.33(15) . . . . ?
C6 C1 C13 C14 -120.42(10) . . . . ?
O1 C13 C14 C18 13.32(15) . . . . ?
C12 C13 C14 C18 133.72(11) . . . . ?
C1 C13 C14 C18 -113.26(12) . . . . ?
O1 C13 C14 C15 -167.49(10) . . . . ?
C12 C13 C14 C15 -47.09(14) . . . . ?
C1 C13 C14 C15 65.93(14) . . . . ?
C18 C14 C15 C16 -1.18(18) . . . . ?
C13 C14 C15 C16 179.59(12) . . . . ?
C14 C15 C16 C17 0.8(2) . . . . ?
C18 N1 C17 C16 -1.31(19) . . . . ?
C15 C16 C17 N1 0.5(2) . . . . ?
C17 N1 C18 C14 0.91(18) . . . . ?
C15 C14 C18 N1 0.32(18) . . . . ?
C13 C14 C18 N1 179.53(11) . . . . ?

loop_
_cod_related_entry_id
_cod_related_entry_database
_cod_related_entry_code
1 ChemSpider 15372279
